data_5000301
_chemical_formula_moiety ?
_chemical_formula_sum 'C22 H38 Cl2 Cu2 N6'
_chemical_formula_weight 584.582
_space_group_IT_number 4
_symmetry_cell_setting monoclinic
_symmetry_space_group_name_Hall 'P 2yb'
_symmetry_space_group_name_H-M 'P 1 21 1'
_cell_angle_alpha 90
_cell_angle_beta 97.2911(12)
_cell_angle_gamma 90
_cell_formula_units_Z 4
_cell_length_a 10.2933(3)
_cell_length_b 15.1724(4)
_cell_length_c 17.7016(5)
_cell_measurement_reflns_used 7259
_cell_measurement_temperature 113(2)
_cell_measurement_theta_max 29.96
_cell_measurement_theta_min 2.43
_cell_volume 2742.18(13)
_diffrn_ambient_temperature 113(2)
_diffrn_detector 'CCD area detector'
_diffrn_detector_area_resol_mean 44.52
_diffrn_detector_type 'Bruker SMART 6000'
_diffrn_measured_fraction_theta_full 1
_diffrn_measured_fraction_theta_max 1
_diffrn_measurement_details '   0.30 degree frames measured for   3.16 seconds each'
_diffrn_measurement_device 'three-circle goniometer with fixed chi'
_diffrn_measurement_device_type 'Bruker Platform goniometer'
_diffrn_measurement_method '\w scans'
_diffrn_radiation_type 'Mo K\a'
_diffrn_radiation_wavelength 0.71073
_diffrn_reflns_av_R_equivalents 9576
_diffrn_reflns_limit_h_max 14
_diffrn_reflns_limit_h_min -12
_diffrn_reflns_limit_k_max 21
_diffrn_reflns_limit_k_min -14
_diffrn_reflns_limit_l_max 24
_diffrn_reflns_limit_l_min -24
_diffrn_reflns_number 3
_diffrn_reflns_theta_full 30.0253
_diffrn_reflns_theta_max 30.0253
_diffrn_reflns_theta_min 1.99611
_diffrn_standards_decay_% 0.
_diffrn_standards_interval_time 67
_diffrn_standards_number 7260
_exptl_absorpt_coefficient_mu 1.7666
_exptl_absorpt_correction_T_max ?
_exptl_absorpt_correction_T_min ?
_exptl_absorpt_correction_type none
_exptl_absorpt_process_details ?
_exptl_crystal_colour yellow
_exptl_crystal_density_diffrn 1.416
_exptl_crystal_density_meas ?
_exptl_crystal_density_method 'not measured'
_exptl_crystal_description irregular
_exptl_crystal_F_000 1216
_exptl_crystal_size_max .30
_exptl_crystal_size_mid .30
_exptl_crystal_size_min .25
_refine_diff_density_max 0.47
_refine_diff_density_min -0.31
_refine_ls_abs_structure_details none
_refine_ls_abs_structure_Flack ?
_refine_ls_extinction_coef -0.00000015(3)
_refine_ls_extinction_expression
;
Larson, A. C. (1967).  Acta Cryst. 23, p. 664.  Eq. (3)
;
_refine_ls_extinction_method Zachariasen
_refine_ls_goodness_of_fit_ref 0.6352
_refine_ls_hydrogen_treatment ?
_refine_ls_matrix_type full
_refine_ls_number_parameters 578
_refine_ls_number_reflns 9576
_refine_ls_R_factor_gt 0.0293
_refine_ls_shift/su_max 0.0011
_refine_ls_structure_factor_coef F
_refine_ls_weighting_details w^-1^=\s^2^(F)+(.07F)^2^
_refine_ls_weighting_scheme calc
_refine_ls_wR_factor_ref 0.0314
_reflns_number_gt 9576
_reflns_number_total 12503
_reflns_threshold_expression 'Fo^2^> 2.00\s(Fo^2^)'
_cod_original_sg_symbol_H-M 'P 21'
_cod_database_code 5000301

loop_
_symmetry_equiv_pos_as_xyz
x,y,z
-x,1/2+y,-z

loop_
_atom_site_label
_atom_site_type_symbol
_atom_site_fract_x
_atom_site_fract_y
_atom_site_fract_z
_atom_site_U_iso_or_equiv
_atom_site_adp_type
_atom_site_occupancy
_atom_site_disorder_group
_atom_site_disorder_assembly
Cu1 CU 0.16278(4) 0.2946(4) 0.53147(3) 0.01999(15) Uani 1 0 .
N2 N 0.2887(3) 0.2825(5) 0.45617(17) 0.0183(10) Uani 1 0 .
C3 C 0.3046(4) 0.3566(5) 0.4158(2) 0.0199(12) Uani 1 0 .
C4 C 0.3844(4) 0.3574(5) 0.3577(2) 0.0226(13) Uani 1 0 .
C5 C 0.4473(4) 0.2813(5) 0.3408(2) 0.0225(13) Uani 1 0 .
C6 C 0.4310(3) 0.2054(5) 0.3822(2) 0.0208(12) Uani 1 0 .
C7 C 0.3519(3) 0.2082(5) 0.4401(2) 0.0182(11) Uani 1 0 .
C8 C 0.2230(4) 0.4345(5) 0.4316(2) 0.0235(13) Uani 1 0 .
N9 N 0.1935(3) 0.4368(5) 0.51064(19) 0.0221(11) Uani 1 0 .
C10 C 0.0773(4) 0.4913(6) 0.5151(3) 0.0323(14) Uani 1 0 .
C11 C 0.3075(4) 0.4725(6) 0.5600(2) 0.0293(15) Uani 1 0 .
C12 C 0.3336(4) 0.1308(5) 0.4910(2) 0.0211(12) Uani 1 0 .
N13 N 0.3701(3) 0.0465(5) 0.46219(19) 0.0236(11) Uani 1 0 .
C14 C 0.2738(5) 0.0161(6) 0.4001(2) 0.0350(16) Uani 1 0 .
C15 C 0.3850(5) -0.0184(6) 0.5230(3) 0.0353(16) Uani 1 0 .
N16 N -0.0281(3) 0.2616(5) 0.53006(18) 0.0182(10) Uani 1 0 .
C17 C -0.0693(4) 0.2686(5) 0.5995(2) 0.0234(13) Uani 1 0 .
C18 C -0.1980(4) 0.2539(6) 0.6105(3) 0.0326(15) Uani 1 0 .
C19 C -0.2886(4) 0.2333(6) 0.5487(3) 0.0379(17) Uani 1 0 .
C20 C -0.2465(4) 0.2257(6) 0.4779(3) 0.0328(15) Uani 1 0 .
C21 C -0.1159(4) 0.2393(5) 0.4698(2) 0.0218(12) Uani 1 0 .
C22 C 0.0332(4) 0.2924(6) 0.6642(2) 0.0284(13) Uani 1 0 .
N23 N 0.1647(3) 0.2618(5) 0.65045(18) 0.0249(12) Uani 1 0 .
C24 C 0.1739(4) 0.1658(6) 0.6621(2) 0.0296(15) Uani 1 0 .
C25 C 0.2642(4) 0.3045(6) 0.7057(2) 0.0352(16) Uani 1 0 .
C26 C -0.0640(4) 0.2257(6) 0.3951(2) 0.0272(14) Uani 1 0 .
N27 N -0.0299(3) 0.3081(5) 0.35932(18) 0.0237(11) Uani 1 0 .
C28 C -0.1460(5) 0.3608(6) 0.3354(2) 0.0346(16) Uani 1 0 .
C29 C 0.0397(4) 0.2887(6) 0.2943(2) 0.0343(15) Uani 1 0 .
Cu30 CU 0.78611(4) 0.4907(4) 0.92785(3) 0.01733(14) Uani 1 0 .
N31 N 0.9074(3) 0.3912(5) 0.91502(17) 0.0168(10) Uani 1 0 .
C32 C 0.8448(4) 0.3158(5) 0.8894(2) 0.0179(12) Uani 1 0 .
C33 C 0.9101(4) 0.2408(5) 0.8716(2) 0.0219(12) Uani 1 0 .
C34 C 1.0465(4) 0.2414(5) 0.8818(2) 0.0231(13) Uani 1 0 .
C35 C 1.1110(4) 0.3172(5) 0.9082(2) 0.0213(12) Uani 1 0 .
C36 C 1.0397(4) 0.3909(5) 0.9244(2) 0.0179(11) Uani 1 0 .
C37 C 0.6967(4) 0.3181(5) 0.8854(2) 0.0217(12) Uani 1 0 .
N38 N 0.6425(3) 0.4035(5) 0.85948(18) 0.0184(10) Uani 1 0 .
C39 C 0.5063(4) 0.4117(5) 0.8767(2) 0.0255(13) Uani 1 0 .
C40 C 0.6455(4) 0.4129(5) 0.7772(2) 0.0280(14) Uani 1 0 .
C41 C 1.1065(4) 0.4762(5) 0.9508(2) 0.0220(12) Uani 1 0 .
N42 N 1.2331(3) 0.4620(5) 0.99691(19) 0.0229(11) Uani 1 0 .
C43 C 1.3104(4) 0.5428(6) 1.0015(3) 0.0318(15) Uani 1 0 .
C44 C 1.2134(5) 0.4328(6) 1.0736(3) 0.0355(16) Uani 1 0 .
N45 N 0.7233(3) 0.5514(5) 1.01846(17) 0.0154(9) Uani 1 0 .
C46 C 0.6669(3) 0.6299(5) 1.0022(2) 0.0177(11) Uani 1 0 .
C47 C 0.6082(4) 0.6787(5) 1.0553(2) 0.0211(12) Uani 1 0 .
C48 C 0.6075(4) 0.6450(5) 1.1279(2) 0.0254(13) Uani 1 0 .
C49 C 0.6686(4) 0.5653(5) 1.1457(2) 0.0219(12) Uani 1 0 .
C50 C 0.7272(4) 0.5194(5) 1.0906(2) 0.0177(11) Uani 1 0 .
C51 C 0.6650(4) 0.6625(5) 0.9213(2) 0.0194(12) Uani 1 0 .
N52 N 0.7724(3) 0.6249(5) 0.88354(17) 0.0169(10) Uani 1 0 .
C53 C 0.8961(4) 0.6689(5) 0.9105(2) 0.0225(12) Uani 1 0 .
C54 C 0.7424(4) 0.6404(5) 0.8011(2) 0.0255(13) Uani 1 0 .
C55 C 0.7950(4) 0.4333(5) 1.1074(2) 0.0205(12) Uani 1 0 .
N56 N 0.7168(3) 0.3579(5) 1.07596(19) 0.0242(11) Uani 1 0 .
C57 C 0.6012(5) 0.3472(6) 1.1150(3) 0.0406(17) Uani 1 0 .
C58 C 0.7956(5) 0.2789(6) 1.0841(3) 0.0355(15) Uani 1 0 .
Cu59 CU 0.74340(5) 0.0809(4) 0.73109(3) 0.02730(17) Uani 1 0 .
Cl60 CL 0.54996(11) 0.1255(5) 0.70205(6) 0.0410(4) Uani 1 0 .
Cl61 CL 0.93754(11) 0.0385(5) 0.76087(7) 0.0340(4) Uani 1 0 .
Cu62 CU 0.19517(5) 0.5680(4) 0.75573(3) 0.02355(16) Uani 1 0 .
Cl63 CL 0.38097(11) 0.6268(5) 0.76826(7) 0.0353(4) Uani 1 0 .
Cl64 CL 0.00992(10) 0.5086(5) 0.74270(6) 0.0322(4) Uani 1 0 .
H1 H 0.3957 0.4103 0.33 0.0368 Uiso 1 0 .
H2 H 0.5041 0.2811 0.3022 0.0386 Uiso 1 0 .
H3 H 0.4723 0.154 0.3705 0.034 Uiso 1 0 .
H4 H 0.269 0.4875 0.4217 0.0364 Uiso 1 0 .
H5 H 0.1427 0.4328 0.3988 0.0364 Uiso 1 0 .
H6 H 0.098 0.5524 0.5163 0.0425 Uiso 1 0 .
H7 H 0.0136 0.4798 0.472 0.0425 Uiso 1 0 .
H8 H 0.038 0.4774 0.5604 0.0425 Uiso 1 0 .
H9 H 0.371 0.4274 0.5726 0.0411 Uiso 1 0 .
H10 H 0.347 0.5192 0.5348 0.0411 Uiso 1 0 .
H11 H 0.2819 0.4953 0.6067 0.0411 Uiso 1 0 .
H12 H 0.3869 0.1424 0.5387 0.0365 Uiso 1 0 .
H13 H 0.2447 0.1303 0.4988 0.0365 Uiso 1 0 .
H14 H 0.1941 0.0017 0.4212 0.0427 Uiso 1 0 .
H15 H 0.2522 0.0636 0.3642 0.0427 Uiso 1 0 .
H16 H 0.3041 -0.0321 0.3761 0.0427 Uiso 1 0 .
H17 H 0.2994 -0.0389 0.5309 0.0454 Uiso 1 0 .
H18 H 0.4362 -0.0653 0.5102 0.0454 Uiso 1 0 .
H19 H 0.424 0.0089 0.5691 0.0454 Uiso 1 0 .
H20 H -0.2242 0.2586 0.6597 0.0425 Uiso 1 0 .
H21 H -0.3777 0.2238 0.5536 0.0528 Uiso 1 0 .
H22 H -0.3055 0.2117 0.4348 0.0469 Uiso 1 0 .
H23 H 0.0354 0.3545 0.671 0.038 Uiso 1 0 .
H24 H 0.0123 0.2649 0.7094 0.038 Uiso 1 0 .
H25 H 0.1552 0.1523 0.7119 0.0428 Uiso 1 0 .
H26 H 0.1092 0.1386 0.6257 0.0428 Uiso 1 0 .
H27 H 0.2575 0.1462 0.6547 0.0428 Uiso 1 0 .
H28 H 0.2593 0.283 0.7558 0.0484 Uiso 1 0 .
H29 H 0.3507 0.2919 0.6929 0.0484 Uiso 1 0 .
H30 H 0.2533 0.3669 0.7055 0.0484 Uiso 1 0 .
H31 H 0.0123 0.1911 0.4042 0.0431 Uiso 1 0 .
H32 H -0.1287 0.1971 0.3614 0.0431 Uiso 1 0 .
H33 H -0.1725 0.3907 0.3774 0.0441 Uiso 1 0 .
H34 H -0.1274 0.4023 0.2975 0.0441 Uiso 1 0 .
H35 H -0.2151 0.3229 0.3134 0.0441 Uiso 1 0 .
H36 H 0.0131 0.2348 0.2725 0.0485 Uiso 1 0 .
H37 H 0.0207 0.3351 0.2566 0.0485 Uiso 1 0 .
H38 H 0.1317 0.2893 0.3101 0.0485 Uiso 1 0 .
H39 H 0.8649 0.1905 0.8533 0.0325 Uiso 1 0 .
H40 H 1.0946 0.1923 0.8695 0.0363 Uiso 1 0 .
H41 H 1.2044 0.3208 0.9165 0.0345 Uiso 1 0 .
H42 H 0.6619 0.2745 0.8527 0.0342 Uiso 1 0 .
H43 H 0.6759 0.3087 0.936 0.0342 Uiso 1 0 .
H44 H 0.5059 0.4138 0.93 0.0368 Uiso 1 0 .
H45 H 0.4682 0.4656 0.8548 0.0368 Uiso 1 0 .
H46 H 0.4566 0.3637 0.8554 0.0368 Uiso 1 0 .
H47 H 0.7364 0.4143 0.7673 0.0416 Uiso 1 0 .
H48 H 0.6043 0.3644 0.7504 0.0416 Uiso 1 0 .
H49 H 0.6054 0.4663 0.7578 0.0416 Uiso 1 0 .
H50 H 1.118 0.5104 0.9077 0.0353 Uiso 1 0 .
H51 H 1.0497 0.5069 0.9809 0.0353 Uiso 1 0 .
H52 H 1.3936 0.5316 1.0304 0.0403 Uiso 1 0 .
H53 H 1.3216 0.562 0.9524 0.0403 Uiso 1 0 .
H54 H 1.2663 0.5871 1.0272 0.0403 Uiso 1 0 .
H55 H 1.1615 0.4772 1.0965 0.0478 Uiso 1 0 .
H56 H 1.1649 0.3798 1.0703 0.0478 Uiso 1 0 .
H57 H 1.2933 0.4262 1.1046 0.0478 Uiso 1 0 .
H58 H 0.5658 0.734 1.0419 0.0329 Uiso 1 0 .
H59 H 0.5668 0.6771 1.1649 0.0377 Uiso 1 0 .
H60 H 0.6692 0.541 1.1944 0.032 Uiso 1 0 .
H61 H 0.5835 0.6486 0.8927 0.0296 Uiso 1 0 .
H62 H 0.6747 0.726 0.9221 0.0296 Uiso 1 0 .
H63 H 0.9179 0.6544 0.9638 0.0328 Uiso 1 0 .
H64 H 0.9629 0.6482 0.8835 0.0328 Uiso 1 0 .
H65 H 0.8859 0.7302 0.9056 0.0328 Uiso 1 0 .
H66 H 0.7304 0.7031 0.792 0.0364 Uiso 1 0 .
H67 H 0.8156 0.6226 0.7758 0.0364 Uiso 1 0 .
H68 H 0.6671 0.6104 0.7806 0.0364 Uiso 1 0 .
H69 H 0.8752 0.4336 1.0862 0.0332 Uiso 1 0 .
H70 H 0.8121 0.4265 1.1611 0.0332 Uiso 1 0 .
H71 H 0.5511 0.4023 1.1107 0.0586 Uiso 1 0 .
H72 H 0.5477 0.3025 1.0918 0.0586 Uiso 1 0 .
H73 H 0.6259 0.336 1.1671 0.0586 Uiso 1 0 .
H74 H 0.7428 0.2302 1.0663 0.0478 Uiso 1 0 .
H75 H 0.8653 0.2846 1.0527 0.0478 Uiso 1 0 .
H76 H 0.8314 0.2711 1.1349 0.0478 Uiso 1 0 .

loop_
_atom_type_symbol
_atom_type_description
_atom_type_scat_dispersion_real
_atom_type_scat_dispersion_imag
_atom_type_scat_source
CU Cu 0.263 1.266 'International Tables Vol. IV (1974) Table 2.2B'
CL Cl 0.132 0.159 'International Tables Vol. IV (1974) Table 2.2B'
N N 0.004 0.003 'International Tables Vol. IV (1974) Table 2.2B'
C C 0.002 0.002 'International Tables Vol. IV (1974) Table 2.2B'
H H 0 0 'International Tables Vol. IV (1974) Table 2.2B'
